data_1564991
loop_
_publ_author_name
'Sanloup, Chryst\`ele'
'Bonev, Stanimir A.'
'Hochlaf, Majdi'
'Maynard-Casely, Helen E.'

_publ_section_title
;
 Reactivity of Xenon with Ice at Planetary Conditions
;
_journal_issue 26
_journal_name_full 'Physical Review Letters'
_journal_paper_doi 10.1103/PhysRevLett.110.265501
_journal_volume 110
_journal_year 2013
_chemical_formula_sum 'H12 O12 Xe4'
_chemical_formula_weight 729.19
_space_group_IT_number 194
_space_group_name_Hall '-P 6c 2c'
_space_group_name_H-M_alt 'P 63/m m c'
_symmetry_Int_Tables_number 194
_symmetry_space_group_name_Hall '-P 6c 2c'
_symmetry_space_group_name_H-M 'P 63/m m c'
_cell_angle_alpha 90
_cell_angle_beta 90
_cell_angle_gamma 120
_cell_formula_units_Z 4
_cell_length_a 5.0539(3)
_cell_length_b 5.0539(3)
_cell_length_c 8.210(1)
_cell_volume 181.60(3)
_exptl_crystal_density_diffrn 6.666
_exptl_crystal_description powder
_journal_article_reference 265501
_cod_data_source_file Xe4O12H12.cif
_cod_data_source_block Xe4O12H12
_cod_original_sg_symbol_Hall 'P 63/m m c'
_cod_original_formula_sum Xe4O12H12
_cod_database_code 1564991

loop_
_space_group_symop_operation_xyz
'x, y, z'
'-x, -y, -z'
'-y, x-y, z'
'y, -x+y, -z'
'-x+y, -x, z'
'x-y, x, -z'
'-x, -y, z+1/2'
'x, y, -z+1/2'
'y, -x+y, z+1/2'
'-y, x-y, -z+1/2'
'x-y, x, z+1/2'
'-x+y, -x, -z+1/2'
'y, x, -z'
'-y, -x, z'
'x-y, -y, -z'
'-x+y, y, z'
'-x, -x+y, -z'
'x, x-y, z'
'-y, -x, -z+1/2'
'y, x, z+1/2'
'-x+y, y, -z+1/2'
'x-y, -y, z+1/2'
'x, x-y, -z+1/2'
'-x, -x+y, z+1/2'

loop_
_atom_site_label
_atom_site_occupancy
_atom_site_fract_x
_atom_site_fract_y
_atom_site_fract_z
_atom_site_adp_type
_atom_site_B_iso_or_equiv
_atom_site_type_symbol
Xe1 1.0 0.333333 0.666667 0.0710(10) Biso 1.000000 Xe
O1 1.0 0.157(2) 0.314(3) 0.622(2) Biso 1.000000 O
H1 1.0 0.943(2) 0.289(4) 0.250000 Biso 1.000000 H
